data_1539138
loop_
_publ_author_name
'Sabrowsky, H.'
'Vogt, P.'

_publ_section_title
;
 Rb Li O: Eine Variante der K Na S - Struktur
;
_journal_name_full 'Zeitschrift fuer Anorganische und Allgemeine Chemie'
_journal_page_first 226
_journal_page_last 230
_journal_volume 553
_journal_year 1987
_chemical_formula_sum 'Li O Rb'
_chemical_name_systematic 'Rb Li O'
_space_group_IT_number 62
_symmetry_space_group_name_Hall '-P 2ac 2n'
_symmetry_space_group_name_H-M 'P n m a'
_cell_angle_alpha 90
_cell_angle_beta 90
_cell_angle_gamma 90
_cell_formula_units_Z 4
_cell_length_a 6.568
_cell_length_b 3.518
_cell_length_c 8.888
_cell_volume 205.368
_citation_journal_id_ASTM ZAACAB
_cod_data_source_file Sabrowsky_ZAACAB_1987_1875.cif
_cod_data_source_block Li1O1Rb1
_cod_original_cell_volume 205.3681
_cod_original_formula_sum 'Li1 O1 Rb1'
_cod_database_code 1539138

loop_
_symmetry_equiv_pos_as_xyz
x,y,z
-x+1/2,-y,z+1/2
x+1/2,-y+1/2,-z+1/2
-x,y+1/2,-z
-x,-y,-z
x-1/2,y,-z-1/2
-x-1/2,y-1/2,z-1/2
x,-y-1/2,z

loop_
_atom_site_label
_atom_site_type_symbol
_atom_site_fract_x
_atom_site_fract_y
_atom_site_fract_z
_atom_site_occupancy
_atom_site_U_iso_or_equiv
Li1 Li+1 0.1043 0.25 0.4978 1 0.0
O1 O-2 0.3121 0.25 0.9522 1 0.0
Rb1 Rb+1 -0.0038 0.25 0.1797 1 0.0
